data_1549033
loop_
_publ_author_name
'Govinda, Sharada'
'Kore, Bhushan P.'
'Swain, Diptikanta'
'Hossain, Akmal'
'De, Chandan'
'Guru Row, Tayur N.'
'Sarma, D. D.'

_publ_section_title
;
 Critical Comparison of FAPbX3 and MAPbX3 (X = Br and Cl): How Do They
 Differ?
;
_journal_name_full 'The Journal of Physical Chemistry C'
_journal_paper_doi 10.1021/acs.jpcc.8b00602
_journal_year 2018
_chemical_formula_sum 'C H5 Br3 N2 Pb'
_chemical_formula_weight 491.99
_chemical_name_systematic
;
 ?
;
_space_group_IT_number 148
_symmetry_cell_setting trigonal
_symmetry_Int_Tables_number 148
_symmetry_space_group_name_Hall '-R 3'
_symmetry_space_group_name_H-M 'R -3 :H'
_atom_sites_solution_hydrogens geom
_atom_sites_solution_primary direct
_atom_sites_solution_secondary difmap
_audit_creation_method SHELXL-97
_cell_angle_alpha 90.00
_cell_angle_beta 90.00
_cell_angle_gamma 120.00
_cell_formula_units_Z 3
_cell_length_a 8.3470(5)
_cell_length_b 8.3470(5)
_cell_length_c 10.2180(7)
_cell_measurement_temperature 100(2)
_cell_volume 616.53(7)
_computing_structure_refinement 'SHELXL-97 (Sheldrick, 1997)'
_diffrn_ambient_temperature 100(2)
_diffrn_measured_fraction_theta_full 0.967
_diffrn_measured_fraction_theta_max 0.837
_diffrn_radiation_monochromator graphite
_diffrn_radiation_source 'fine-focus sealed tube'
_diffrn_radiation_type MoK\a
_diffrn_radiation_wavelength 0.71073
_diffrn_reflns_av_R_equivalents 0.0470
_diffrn_reflns_av_sigmaI/netI 0.0572
_diffrn_reflns_limit_h_max 10
_diffrn_reflns_limit_h_min -11
_diffrn_reflns_limit_k_max 10
_diffrn_reflns_limit_k_min -11
_diffrn_reflns_limit_l_max 13
_diffrn_reflns_limit_l_min -11
_diffrn_reflns_number 761
_diffrn_reflns_theta_full 25.00
_diffrn_reflns_theta_max 30.02
_diffrn_reflns_theta_min 3.45
_exptl_absorpt_coefficient_mu 35.012
_exptl_absorpt_correction_T_max 0.1447
_exptl_absorpt_correction_T_min 0.0772
_exptl_crystal_density_diffrn 3.975
_exptl_crystal_density_method 'not measured'
_exptl_crystal_F_000 636
_exptl_crystal_size_max 0.15
_exptl_crystal_size_mid 0.11
_exptl_crystal_size_min 0.09
_refine_diff_density_max 2.074
_refine_diff_density_min -1.812
_refine_diff_density_rms 0.331
_refine_ls_extinction_method none
_refine_ls_goodness_of_fit_ref 1.109
_refine_ls_hydrogen_treatment mixed
_refine_ls_matrix_type full
_refine_ls_number_parameters 15
_refine_ls_number_reflns 345
_refine_ls_number_restraints 1
_refine_ls_restrained_S_all 1.110
_refine_ls_R_factor_all 0.0369
_refine_ls_R_factor_gt 0.0369
_refine_ls_shift/su_max 0.000
_refine_ls_shift/su_mean 0.000
_refine_ls_structure_factor_coef Fsqd
_refine_ls_weighting_details 'calc w=1/[\s^2^(Fo^2^)+(0.0385P)^2^+0.3301P] where P=(Fo^2^+2Fc^2^)/3'
_refine_ls_weighting_scheme calc
_refine_ls_wR_factor_gt 0.0842
_refine_ls_wR_factor_ref 0.0842
_reflns_number_gt 345
_reflns_number_total 345
_reflns_threshold_expression >2sigma(I)
_cod_data_source_file jp8b00602_si_005.cif
_cod_data_source_block fapbbr3_2ndcrystal_100k_hexa
_cod_depositor_comments
;
The following automatic conversions were performed:

'_symmetry_cell_setting' value 'Trigonal' changed to 'trigonal'
according to
/home/data/users/saulius/crontab/automatic-downloads/rss-feeds/ACS/lib/dictionaries/cif_core.dic
dictionary named 'cif_core.dic' version 2.4.2 from 2011-04-26.

Automatic conversion script
Id: cif_fix_values 4973 2017-02-22 13:04:09Z antanas 
;
_cod_original_sg_symbol_H-M 'R -3'
_cod_database_code 1549033

loop_
_symmetry_equiv_pos_as_xyz
'x, y, z'
'-y, x-y, z'
'-x+y, -x, z'
'x+2/3, y+1/3, z+1/3'
'-y+2/3, x-y+1/3, z+1/3'
'-x+y+2/3, -x+1/3, z+1/3'
'x+1/3, y+2/3, z+2/3'
'-y+1/3, x-y+2/3, z+2/3'
'-x+y+1/3, -x+2/3, z+2/3'
'-x, -y, -z'
'y, -x+y, -z'
'x-y, x, -z'
'-x+2/3, -y+1/3, -z+1/3'
'y+2/3, -x+y+1/3, -z+1/3'
'x-y+2/3, x+1/3, -z+1/3'
'-x+1/3, -y+2/3, -z+2/3'
'y+1/3, -x+y+2/3, -z+2/3'
'x-y+1/3, x+2/3, -z+2/3'

loop_
_atom_site_label
_atom_site_type_symbol
_atom_site_fract_x
_atom_site_fract_y
_atom_site_fract_z
_atom_site_U_iso_or_equiv
_atom_site_adp_type
_atom_site_occupancy
_atom_site_symmetry_multiplicity
_atom_site_calc_flag
_atom_site_refinement_flags
Pb1 Pb 0.0000 0.0000 0.0000 0.0193(3) Uani 1 6 d S
Br1 Br 0.3333 0.1667 0.1667 0.0908(8) Uani 1 2 d S
C1 C 0.0000 0.0000 0.527(4) 0.082(16) Uiso 0.50 3 d SPD
N1 N 0.061(4) 0.127(4) 0.440(3) 0.047(6) Uiso 0.33 1 d PD

loop_
_atom_site_aniso_label
_atom_site_aniso_U_11
_atom_site_aniso_U_22
_atom_site_aniso_U_33
_atom_site_aniso_U_23
_atom_site_aniso_U_13
_atom_site_aniso_U_12
Pb1 0.0185(3) 0.0185(3) 0.0208(5) 0.000 0.000 0.00925(14)
Br1 0.0551(12) 0.1078(19) 0.0895(17) -0.0251(14) -0.0516(12) 0.0258(12)

loop_
_atom_type_symbol
_atom_type_description
_atom_type_scat_dispersion_real
_atom_type_scat_dispersion_imag
_atom_type_scat_source
C C 0.0033 0.0016 'International Tables Vol C Tables 4.2.6.8 and 6.1.1.4'
H H 0.0000 0.0000 'International Tables Vol C Tables 4.2.6.8 and 6.1.1.4'
N N 0.0061 0.0033 'International Tables Vol C Tables 4.2.6.8 and 6.1.1.4'
Br Br -0.2901 2.4595 'International Tables Vol C Tables 4.2.6.8 and 6.1.1.4'
Pb Pb -3.3944 10.1111 'International Tables Vol C Tables 4.2.6.8 and 6.1.1.4'

loop_
_geom_angle_atom_site_label_1
_geom_angle_atom_site_label_2
_geom_angle_atom_site_label_3
_geom_angle
_geom_angle_site_symmetry_1
_geom_angle_site_symmetry_3
Br1 Pb1 Br1 180.0 7_444 .
Br1 Pb1 Br1 89.982(4) 7_444 2
Br1 Pb1 Br1 90.018(4) . 2
Br1 Pb1 Br1 90.018(3) 7_444 9_554
Br1 Pb1 Br1 89.982(3) . 9_554
Br1 Pb1 Br1 89.982(3) 2 9_554
Br1 Pb1 Br1 89.982(3) 7_444 3
Br1 Pb1 Br1 90.019(3) . 3
Br1 Pb1 Br1 90.018(3) 2 3
Br1 Pb1 Br1 180.0 9_554 3
Br1 Pb1 Br1 90.018(3) 7_444 8_544
Br1 Pb1 Br1 89.982(3) . 8_544
Br1 Pb1 Br1 180.0 2 8_544
Br1 Pb1 Br1 90.018(3) 9_554 8_544
Br1 Pb1 Br1 89.982(3) 3 8_544
Pb1 Br1 Pb1 180.0 4 .
C1 C1 N1 110(3) 10_556 11_556
C1 C1 N1 110(3) 10_556 10_556
N1 C1 N1 109(3) 11_556 10_556
C1 C1 N1 110(3) 10_556 12_556
N1 C1 N1 109(3) 11_556 12_556
N1 C1 N1 109(3) 10_556 12_556
C1 C1 N1 45.9(18) 10_556 2
N1 C1 N1 156(4) 11_556 2
N1 C1 N1 85(2) 10_556 2
N1 C1 N1 85(2) 12_556 2
C1 C1 N1 45.9(17) 10_556 3
N1 C1 N1 85(2) 11_556 3
N1 C1 N1 85(2) 10_556 3
N1 C1 N1 156(4) 12_556 3
N1 C1 N1 77(3) 2 3
C1 C1 N1 45.9(17) 10_556 .
N1 C1 N1 85(2) 11_556 .
N1 C1 N1 156(4) 10_556 .
N1 C1 N1 85(2) 12_556 .
N1 C1 N1 77(3) 2 .
N1 C1 N1 77(3) 3 .
C1 N1 C1 24(4) 10_556 .
C1 N1 N1 56(2) 10_556 11_556
C1 N1 N1 39.4(12) . 11_556
C1 N1 N1 56(2) 10_556 12_556
C1 N1 N1 39.4(12) . 12_556
N1 N1 N1 62(2) 11_556 12_556
C1 N1 N1 35.7(17) 10_556 3
C1 N1 N1 51.6(13) . 3
N1 N1 N1 58.8(12) 11_556 3
N1 N1 N1 90.000(8) 12_556 3
C1 N1 N1 35.7(17) 10_556 2
C1 N1 N1 51.6(13) . 2
N1 N1 N1 90.000(9) 11_556 2
N1 N1 N1 58.8(12) 12_556 2
N1 N1 N1 60.000(5) 3 2

loop_
_geom_bond_atom_site_label_1
_geom_bond_atom_site_label_2
_geom_bond_distance
_geom_bond_site_symmetry_2
Pb1 Br1 2.95064(14) 7_444
Pb1 Br1 2.95064(14) .
Pb1 Br1 2.95063(13) 2
Pb1 Br1 2.95063(13) 9_554
Pb1 Br1 2.95063(14) 3
Pb1 Br1 2.95068(14) 8_544
Br1 Pb1 2.95064(13) 4
C1 C1 0.55(9) 10_556
C1 N1 0.98(4) 11_556
C1 N1 0.98(4) 10_556
C1 N1 0.98(4) 12_556
C1 N1 1.275(19) 2
C1 N1 1.275(19) 3
C1 N1 1.275(19) .
N1 C1 0.98(4) 10_556
N1 N1 1.53(5) 11_556
N1 N1 1.53(5) 12_556
N1 N1 1.58(4) 3
N1 N1 1.58(4) 2
